data_9014883
loop_
_publ_author_name
'Ertl, A.'
'Giester, G.'
'Ludwig, T.'
'Meyer, H. P.'
'Rossman, G. R.'

_publ_section_title
;
 Synthetic B-rich olenite: Correlations of single-crystal structural data
 Note: sample ElbK-13
;
_journal_name_full 'American Mineralogist'
_journal_page_first 1591
_journal_page_last 1597
_journal_paper_doi 10.2138/am.2012.4060
_journal_volume 97
_journal_year 2012
_chemical_compound_source 'synthetic at 600 C'
_chemical_formula_sum 'Al8.61 B3.546 H3 Li0.39 Na0.68 O31 Si5.454'
_chemical_name_mineral Olenite
_space_group_IT_number 160
_symmetry_space_group_name_Hall 'R 3 -2"'
_symmetry_space_group_name_H-M 'R 3 m :H'
_cell_angle_alpha 90
_cell_angle_beta 90
_cell_angle_gamma 120
_cell_formula_units_Z 3
_cell_length_a 15.765
_cell_length_b 15.765
_cell_length_c 7.083
_cell_volume 1524.529
_database_code_amcsd 0019525
_exptl_crystal_density_diffrn 3.075
_cod_original_cell_volume 1524.530
_cod_original_sg_symbol_H-M 'R 3 m'
_cod_original_formula_sum 'Na.68 Al8.61 Li.39 B3.546 Si5.454 H3 O31'
_cod_database_code 9014883

loop_
_space_group_symop_operation_xyz
x,y,z
2/3+x,1/3+y,1/3+z
1/3+x,2/3+y,2/3+z
x,x-y,z
2/3+x,1/3+x-y,1/3+z
1/3+x,2/3+x-y,2/3+z
-y,-x,z
2/3-y,1/3-x,1/3+z
1/3-y,2/3-x,2/3+z
-x+y,y,z
2/3-x+y,1/3+y,1/3+z
1/3-x+y,2/3+y,2/3+z
-y,x-y,z
2/3-y,1/3+x-y,1/3+z
1/3-y,2/3+x-y,2/3+z
-x+y,-x,z
2/3-x+y,1/3-x,1/3+z
1/3-x+y,2/3-x,2/3+z

loop_
_atom_site_label
_atom_site_fract_x
_atom_site_fract_y
_atom_site_fract_z
_atom_site_occupancy
_atom_site_U_iso_or_equiv
_atom_site_type_symbol
_atom_site_attached_hydrogens
NaX 0.00000 0.00000 0.23920 0.68000 0.02770 Na 0
AlY 0.12133 0.06067 -0.34124 0.87000 0.00720 Al 0
LiY 0.12133 0.06067 -0.34124 0.13000 0.00720 Li 0
AlZ 0.29657 0.25998 -0.37354 1.00000 0.00643 Al 0
B 0.10908 0.21816 0.47140 1.00000 0.00620 B 0
SiT 0.19135 0.18954 0.02084 0.90900 0.00413 Si 0
BT 0.19135 0.18954 0.02084 0.09100 0.00413 B 0
H3 0.25200 0.12600 0.40600 1.00000 0.04600 H 0
O1 0.00000 0.00000 -0.21070 1.00000 0.01340 O 0
O2 0.06016 0.12032 0.51140 1.00000 0.00990 O 0
O3 0.12923 0.06461 -0.47280 1.00000 0.01070 O 0
O4 0.09466 0.18932 0.09500 1.00000 0.01150 O 0
O5 0.18657 0.09329 0.11660 1.00000 0.01230 O 0
O6 0.19336 0.18294 -0.20621 1.00000 0.00750 O 0
O7 0.28686 0.28627 0.09477 1.00000 0.00752 O 0
O8 0.20939 0.27003 0.45584 1.00000 0.00710 O 0

loop_
_cod_changelog_entry_id
_cod_changelog_entry_author
_cod_changelog_entry_date
_cod_changelog_entry_text
1
;cod-tools version 3.8.0
Id: cif_guess_AMCSD_atom_types 9581 2023-05-17 12:35:41Z saulius
;
2023-05-23T09:22:22+03:00
;Derived atom types and hydrogen counts
from atom names that follow the AMCSD naming convention
(Wat == water, O-H == hydroxyl).
;

loop_
_cod_related_entry_id
_cod_related_entry_database
_cod_related_entry_code
1 AMCSD 0019525
